data_7063601
loop_
_publ_author_name
'Zhang, Shuyuan'
'Wang, Guangning'
'Liu, Jie'
'Wang, Qian'
'Zhang, Chunjing'
'Pang, Haijun'
'Li, Xiaoyi'
'Wang, Shiming'
'Chen, Tingting'

_publ_section_title
;
 Polyoxometalate-based coordination polymers enhance electrocatalytic
 hydrogen evolution in trimetallic sulfides
;
_journal_name_full 'New Journal of Chemistry'
_journal_paper_doi 10.1039/D4NJ04347B
_journal_year 2025
_chemical_formula_moiety 'C20 H25 Mo12 N4 O41 P1'
_chemical_formula_sum 'C20 H25 Mo12 N4 O41 P'
_chemical_formula_weight 2172.67
_space_group_crystal_system orthorhombic
_space_group_IT_number 62
_space_group_name_Hall '-P 2ac 2n'
_space_group_name_H-M_alt 'P n m a'
_atom_sites_solution_hydrogens geom
_atom_sites_solution_primary iterative
_audit_creation_date 2024-11-07
_audit_creation_method
;
Olex2 1.5
(compiled 2024.02.16 svn.r378c4104 for OlexSys, GUI svn.r6928)
;
_audit_update_record
;
2024-11-07 deposited with the CCDC.	2024-11-08 downloaded from the CCDC.
;
_cell_angle_alpha 90
_cell_angle_beta 90
_cell_angle_gamma 90
_cell_formula_units_Z 4
_cell_length_a 16.6283(16)
_cell_length_b 20.910(2)
_cell_length_c 14.0123(14)
_cell_measurement_reflns_used 116730
_cell_measurement_temperature 296(2)
_cell_measurement_theta_max 28.28
_cell_measurement_theta_min 2.19
_cell_volume 4872.0(8)
_computing_cell_refinement 'Bruker SMART'
_computing_data_collection 'Bruker SMART'
_computing_data_reduction 'Bruker SAINT'
_computing_molecular_graphics 'Olex2 1.5 (Dolomanov et al., 2009)'
_computing_publication_material 'Olex2 1.5 (Dolomanov et al., 2009)'
_computing_structure_refinement 'SHELXL 2018/3 (Sheldrick, 2015)'
_computing_structure_solution 'olex2.solve 1.5 (Bourhis et al., 2015)'
_diffrn_ambient_temperature 296.15
_diffrn_measured_fraction_theta_full 0.975
_diffrn_measured_fraction_theta_max 0.981
_diffrn_measurement_device_type 'CCD area detector'
_diffrn_measurement_method 'phi and omega scans'
_diffrn_radiation_type MoK\a
_diffrn_radiation_wavelength 0.71073
_diffrn_reflns_av_R_equivalents 0.0918
_diffrn_reflns_av_unetI/netI 0.0303
_diffrn_reflns_Laue_measured_fraction_full 0.975
_diffrn_reflns_Laue_measured_fraction_max 0.981
_diffrn_reflns_limit_h_max 22
_diffrn_reflns_limit_h_min -22
_diffrn_reflns_limit_k_max 27
_diffrn_reflns_limit_k_min -27
_diffrn_reflns_limit_l_max 18
_diffrn_reflns_limit_l_min -18
_diffrn_reflns_number 111748
_diffrn_reflns_point_group_measured_fraction_full 0.975
_diffrn_reflns_point_group_measured_fraction_max 0.981
_diffrn_reflns_theta_full 25.242
_diffrn_reflns_theta_max 28.281
_diffrn_reflns_theta_min 2.722
_exptl_absorpt_coefficient_mu 3.128
_exptl_absorpt_correction_T_max 0.855
_exptl_absorpt_correction_T_min 0.644
_exptl_absorpt_correction_type multi-scan
_exptl_absorpt_process_details
;
 SADABS 2016/2: Krause, L., Herbst-Irmer, R., Sheldrick G.M. & Stalke D.,
 J. Appl. Cryst. 48 (2015) 3-10
;
_exptl_crystal_colour yellow
_exptl_crystal_colour_primary yellow
_exptl_crystal_density_diffrn 2.962
_exptl_crystal_description block
_exptl_crystal_F_000 4100
_exptl_crystal_size_max 0.20
_exptl_crystal_size_mid 0.12
_exptl_crystal_size_min 0.05
_refine_diff_density_max 1.505
_refine_diff_density_min -1.152
_refine_diff_density_rms 0.159
_refine_ls_extinction_method none
_refine_ls_goodness_of_fit_ref 1.191
_refine_ls_hydrogen_treatment constr
_refine_ls_matrix_type full
_refine_ls_number_parameters 446
_refine_ls_number_reflns 6211
_refine_ls_number_restraints 38
_refine_ls_restrained_S_all 1.305
_refine_ls_R_factor_all 0.0793
_refine_ls_R_factor_gt 0.0554
_refine_ls_shift/su_max 0.002
_refine_ls_shift/su_mean 0.000
_refine_ls_structure_factor_coef Fsqd
_refine_ls_weighting_details 'w=1/[\s^2^(Fo^2^)+(0.0263P)^2^+51.6941P] where P=(Fo^2^+2Fc^2^)/3'
_refine_ls_weighting_scheme calc
_refine_ls_wR_factor_gt 0.1245
_refine_ls_wR_factor_ref 0.1389
_reflns_Friedel_coverage 0.000
_reflns_number_gt 4681
_reflns_number_total 6211
_reflns_threshold_expression 'I > 2\s(I)'
_cod_data_source_file d4nj04347b2.cif
_cod_data_source_block 1
_cod_original_cell_volume 4872.1(8)
_cod_original_formula_sum 'C20 H25 Mo12 N4 O41 P1'
_cod_database_code 7063601
_shelx_shelxl_version_number 2018/3
_shelx_space_group_comment
;
The symmetry employed for this shelxl refinement is uniquely defined
by the following loop, which should always be used as a source of
symmetry information in preference to the above space-group names.
They are only intended as comments.
;
_olex2_refinement_description
;
1. Fixed Uiso
 At 1.2 times of:
  All C(H) groups, All N(H) groups
2. Restrained distances
 O16-Mo14
 0.9 with sigma of 0.02
3. Uiso/Uaniso restraints and constraints
Uanis(O4) \\sim Ueq: with sigma of 0.1 and sigma for terminal atoms of 0.2
Uanis(O3) \\sim Ueq: with sigma of 0.1 and sigma for terminal atoms of 0.2
Uanis(O12B) \\sim Ueq: with sigma of 0.01 and sigma for terminal atoms of 0.02
Uanis(O4B) \\sim Ueq: with sigma of 0.1 and sigma for terminal atoms of 0.2
Uanis(O6B) \\sim Ueq: with sigma of 0.1 and sigma for terminal atoms of 0.2
Uanis(O8B) \\sim Ueq: with sigma of 0.1 and sigma for terminal atoms of 0.2
4. Others
 1*[Sof(O3)]+1*[Sof(O4)]=1 with esd of 0.0001
 Sof(O8B)=1-FVAR(1)
 Sof(O8A)=FVAR(1)
 Sof(O6B)=1-FVAR(2)
 Sof(O6A)=FVAR(2)
 Sof(O4B)=1-FVAR(3)
 Sof(O4A)=FVAR(3)
 Sof(O12B)=1-FVAR(4)
 Sof(O12A)=FVAR(4)
 Sof(O47B)=1-FVAR(7)
 Sof(O47A)=FVAR(7)
 Fixed Sof: O76(0.5) O77(0.5) O79(0.5) O82(0.5)
5.a Aromatic/amide H refined with riding coordinates:
 C14(H14), C32(H32), C37(H37), C40(H40), C46(H46), C20(H20), N1(H1), C3(H3),
 C6(H6), C17(H17), C28(H28)
;
_olex2_submission_special_instructions 'No special instructions were received'

loop_
_space_group_symop_operation_xyz
'x, y, z'
'-x+1/2, -y, z+1/2'
'x+1/2, -y+1/2, -z+1/2'
'-x, y+1/2, -z'
'-x, -y, -z'
'x-1/2, y, -z-1/2'
'-x-1/2, y-1/2, z-1/2'
'x, -y-1/2, z'

loop_
_atom_site_label
_atom_site_type_symbol
_atom_site_fract_x
_atom_site_fract_y
_atom_site_fract_z
_atom_site_U_iso_or_equiv
_atom_site_adp_type
_atom_site_occupancy
_atom_site_site_symmetry_order
_atom_site_calc_flag
_atom_site_refinement_flags_posn
_atom_site_refinement_flags_adp
_atom_site_refinement_flags_occupancy
_atom_site_disorder_assembly
_atom_site_disorder_group
Mo2 Mo 1.15739(5) 0.750000 -0.68905(5) 0.02787(18) Uani 1 2 d S T P . .
Mo6 Mo 1.04455(4) 0.86706(3) -0.81542(4) 0.03623(17) Uani 1 1 d . . . . .
Mo9 Mo 1.25876(4) 0.62679(3) -0.81479(4) 0.03742(17) Uani 1 1 d . . . . .
Mo14 Mo 1.26910(4) 0.86731(4) -1.06745(5) 0.04032(18) Uani 1 1 d D . . . .
Mo17 Mo 1.05537(4) 0.87170(4) -1.06856(5) 0.04236(18) Uani 1 1 d . . . . .
Mo20 Mo 1.36886(6) 0.750000 -0.92660(8) 0.0488(3) Uani 1 2 d S T P . .
Mo21 Mo 0.94438(6) 0.750000 -0.95285(9) 0.0580(3) Uani 1 2 d S T P . .
Mo23 Mo 1.15852(5) 0.750000 -1.19600(6) 0.0316(2) Uani 1 2 d S T P . .
P1 P 1.15726(12) 0.750000 -0.94100(14) 0.0192(4) Uani 1 2 d S T P . .
O1 O 1.0827(3) 0.8128(3) -1.1693(5) 0.0568(17) Uani 1 1 d . . . . .
O2 O 1.1608(5) 0.750000 -1.3133(6) 0.084(4) Uani 1 2 d S T P A .
O4B O 0.9789(14) 0.8000(12) -0.8568(7) 0.036(5) Uani 0.54(5) 1 d . U P A 2
O6B O 0.9835(12) 0.8014(12) -1.0399(7) 0.038(5) Uani 0.56(5) 1 d . U P A 2
O7 O 0.8451(4) 0.750000 -0.9559(6) 0.0453(19) Uani 1 2 d S T P A .
O8B O 1.3297(14) 0.6965(11) -0.8445(8) 0.036(5) Uani 0.57(5) 1 d . U P B 2
O9 O 1.1529(3) 0.5983(3) -0.8099(5) 0.0535(16) Uani 1 1 d . . . . .
O11 O 1.0751(3) 0.6877(3) -0.7179(5) 0.0558(17) Uani 1 1 d . . . . .
O12B O 1.0588(12) 0.8881(10) -0.9461(7) 0.034(4) Uani 0.52(4) 1 d . U P A 2
O13 O 1.4686(5) 0.750000 -0.9299(6) 0.0449(18) Uani 1 2 d S T P B .
O15 O 1.2406(3) 0.8118(3) -1.1669(5) 0.0566(17) Uani 1 1 d . . . . .
O16 O 1.3193(4) 0.9217(3) -1.1233(4) 0.0537(16) Uani 1 1 d D . . . .
O21 O 1.1618(3) 0.9003(3) -1.0733(6) 0.068(2) Uani 1 1 d . . . . .
O22 O 1.2320(3) 0.8142(3) -0.7139(5) 0.0560(17) Uani 1 1 d . . . . .
O25 O 1.1550(5) 0.750000 -0.5712(5) 0.048(2) Uani 1 2 d S T P . .
O31 O 1.0093(4) 0.9283(3) -1.1300(4) 0.0602(18) Uani 1 1 d . . . . .
O32 O 1.3057(4) 0.5701(3) -0.7546(4) 0.0530(15) Uani 1 1 d . . . . .
O36 O 0.9960(4) 0.9233(3) -0.7571(5) 0.065(2) Uani 1 1 d . . . . .
O47B O 1.2559(14) 0.8899(12) -0.9416(7) 0.032(5) Uani 0.53(5) 1 d . . P C 2
O76 O 1.0822(5) 0.7963(4) -0.9423(6) 0.0241(17) Uani 0.5 1 d . . P A .
O77 O 1.1554(5) 0.7886(4) -0.8535(6) 0.0216(16) Uani 0.5 1 d . . P A .
O79 O 1.2322(5) 0.7038(4) -0.9384(5) 0.0223(17) Uani 0.5 1 d . . P A .
O82 O 1.1590(5) 0.7877(4) -1.0311(6) 0.0209(16) Uani 0.5 1 d . . P A .
N12 N 1.5531(7) 0.8849(7) -0.9801(8) 0.098(4) Uani 1 1 d . . . . .
C14 C 1.5386(8) 0.8981(7) -1.1442(8) 0.083(4) Uani 1 1 d . . . . .
H14 H 1.521831 0.882073 -1.202862 0.099 Uiso 1 1 calc R U . . .
C32 C 1.5280(8) 0.8643(5) -1.0665(8) 0.071(3) Uani 1 1 d . . . . .
H32 H 1.502476 0.824800 -1.070933 0.085 Uiso 1 1 calc R U . . .
C37 C 1.6002(9) 0.9769(6) -1.0531(13) 0.100(5) Uani 1 1 d . . . . .
H37 H 1.627108 1.015839 -1.049018 0.120 Uiso 1 1 calc R U . . .
C40 C 1.5742(9) 0.9570(7) -1.1392(10) 0.092(4) Uani 1 1 d . . . . .
H40 H 1.580240 0.982313 -1.193242 0.111 Uiso 1 1 calc R U . . .
C46 C 1.5889(8) 0.9429(8) -0.9730(9) 0.088(4) Uani 1 1 d . . . . .
H46 H 1.605334 0.958682 -0.914108 0.105 Uiso 1 1 calc R U . . .
C20 C 1.1668(6) 1.0524(5) -1.0259(6) 0.056(2) Uani 1 1 d . . . . .
H20 H 1.148937 1.033788 -1.082263 0.067 Uiso 1 1 calc R U . . .
N1 N 1.1535(5) 1.0229(4) -0.9414(5) 0.059(2) Uani 1 1 d . . . . .
H1 H 1.128905 0.986697 -0.940717 0.071 Uiso 1 1 calc R U . . .
C3 C 1.2059(6) 1.1088(4) -1.0284(6) 0.052(2) Uani 1 1 d . . . . .
H3 H 1.216382 1.128936 -1.086240 0.063 Uiso 1 1 calc R U . . .
C6 C 1.2156(6) 1.1070(5) -0.8597(6) 0.056(2) Uani 1 1 d . . . . .
H6 H 1.231023 1.126240 -0.802779 0.067 Uiso 1 1 calc R U . . .
C17 C 1.1776(6) 1.0486(5) -0.8594(6) 0.054(2) Uani 1 1 d . . . . .
H17 H 1.168774 1.027216 -0.802148 0.065 Uiso 1 1 calc R U . . .
C28 C 1.2300(7) 1.1360(5) -0.9441(7) 0.061(3) Uani 1 1 d . . . . .
H28 H 1.256779 1.175095 -0.944996 0.074 Uiso 1 1 calc R U . . .
O8A O 1.3624(15) 0.6730(11) -0.8394(8) 0.023(5) Uani 0.43(5) 1 d . . P B 1
O6A O 0.9543(14) 0.8289(11) -1.0419(8) 0.027(5) Uani 0.44(5) 1 d . . P A 1
O4A O 0.9485(15) 0.8261(12) -0.8534(9) 0.029(5) Uani 0.46(5) 1 d . . P A 1
O12A O 1.0330(10) 0.9167(11) -0.9406(8) 0.031(5) Uani 0.48(4) 1 d . . P A 1
O4 O 1.3647(6) 0.6754(6) -1.0276(7) 0.032(2) Uani 0.512(3) 1 d . U P B 2
O3 O 1.3338(6) 0.7007(6) -1.0271(7) 0.028(2) Uani 0.488(3) 1 d . U P B 1
O47A O 1.2858(14) 0.9159(12) -0.9383(8) 0.027(5) Uani 0.47(5) 1 d . . P C 1
O5 O 1.4450(16) 0.750000 -1.1963(18) 0.189(9) Uiso 1 2 d S . P . .
O6 O 1.394(7) 0.750000 -1.263(8) 0.81(9) Uiso 1 2 d S . P . .

loop_
_atom_site_aniso_label
_atom_site_aniso_U_11
_atom_site_aniso_U_22
_atom_site_aniso_U_33
_atom_site_aniso_U_23
_atom_site_aniso_U_13
_atom_site_aniso_U_12
Mo2 0.0343(4) 0.0303(4) 0.0189(3) 0.000 0.0016(3) 0.000
Mo6 0.0397(3) 0.0401(3) 0.0289(3) -0.0082(3) 0.0058(2) 0.0032(3)
Mo9 0.0446(4) 0.0403(4) 0.0274(3) 0.0087(3) -0.0033(2) 0.0030(3)
Mo14 0.0412(4) 0.0465(4) 0.0333(3) 0.0153(3) 0.0087(3) 0.0008(3)
Mo17 0.0421(4) 0.0480(4) 0.0370(4) 0.0163(3) -0.0094(3) -0.0006(3)
Mo20 0.0221(4) 0.0804(8) 0.0440(6) 0.000 -0.0017(4) 0.000
Mo21 0.0227(4) 0.0934(9) 0.0581(7) 0.000 -0.0003(4) 0.000
Mo23 0.0411(5) 0.0335(4) 0.0202(4) 0.000 -0.0001(3) 0.000
P1 0.0144(9) 0.0275(10) 0.0159(9) 0.000 -0.0007(7) 0.000
O1 0.031(3) 0.031(3) 0.108(5) -0.007(3) 0.003(3) 0.003(2)
O2 0.046(5) 0.183(13) 0.022(4) 0.000 0.003(4) 0.000
O4B 0.030(8) 0.041(10) 0.036(5) 0.003(5) 0.005(4) -0.003(8)
O6B 0.029(7) 0.047(10) 0.037(5) -0.001(5) -0.009(4) -0.003(8)
O7 0.026(4) 0.039(4) 0.071(6) 0.000 -0.001(4) 0.000
O8B 0.034(9) 0.042(9) 0.033(5) -0.004(5) -0.001(4) -0.001(8)
O9 0.035(3) 0.044(3) 0.082(4) -0.031(3) -0.005(3) 0.007(2)
O11 0.027(3) 0.044(3) 0.096(5) -0.034(3) -0.004(3) 0.002(2)
O12B 0.043(7) 0.028(8) 0.031(5) -0.001(4) 0.002(4) -0.001(6)
O13 0.033(4) 0.051(5) 0.051(5) 0.000 -0.003(3) 0.000
O15 0.030(3) 0.034(3) 0.107(5) -0.010(3) -0.005(3) -0.004(2)
O16 0.062(4) 0.057(4) 0.042(3) -0.006(3) 0.015(3) -0.030(3)
O21 0.034(3) 0.035(3) 0.134(7) -0.028(4) 0.001(4) 0.001(2)
O22 0.030(3) 0.041(3) 0.098(5) 0.033(3) -0.003(3) -0.003(2)
O25 0.040(4) 0.088(7) 0.016(3) 0.000 0.002(3) 0.000
O31 0.079(5) 0.060(4) 0.042(3) -0.006(3) -0.019(3) 0.040(4)
O32 0.061(4) 0.043(3) 0.055(3) -0.004(3) -0.021(3) 0.020(3)
O36 0.077(4) 0.046(3) 0.074(4) 0.016(3) 0.039(4) 0.030(3)
O47B 0.039(9) 0.030(9) 0.027(5) 0.005(4) 0.012(4) 0.002(8)
O76 0.021(4) 0.030(4) 0.021(4) 0.004(3) 0.004(3) -0.004(3)
O77 0.022(4) 0.019(4) 0.024(4) 0.001(3) 0.000(3) -0.003(3)
O79 0.021(4) 0.028(4) 0.017(4) 0.003(3) -0.001(3) 0.000(3)
O82 0.020(4) 0.025(4) 0.018(4) -0.001(3) -0.001(3) -0.001(3)
N12 0.109(9) 0.114(10) 0.071(7) 0.038(7) 0.002(6) -0.007(8)
C14 0.084(8) 0.124(11) 0.041(5) -0.007(6) 0.000(5) -0.017(8)
C32 0.095(8) 0.055(6) 0.063(7) 0.000(5) 0.014(6) -0.025(6)
C37 0.086(9) 0.054(7) 0.159(16) -0.016(9) 0.041(10) -0.011(6)
C40 0.113(11) 0.089(10) 0.076(8) 0.042(8) 0.020(8) 0.013(9)
C46 0.082(8) 0.117(12) 0.064(7) -0.031(8) 0.002(6) -0.015(8)
C20 0.083(7) 0.052(5) 0.033(4) -0.011(4) -0.009(4) 0.013(5)
N1 0.076(6) 0.049(4) 0.052(4) -0.004(4) 0.008(4) -0.004(4)
C3 0.082(7) 0.040(4) 0.034(4) 0.005(3) 0.001(4) 0.002(4)
C6 0.072(6) 0.057(5) 0.039(4) -0.008(4) -0.015(4) 0.001(5)
C17 0.079(6) 0.056(5) 0.029(4) -0.002(4) -0.003(4) 0.003(5)
C28 0.084(7) 0.043(5) 0.057(6) -0.001(4) -0.001(5) -0.001(5)
O8A 0.020(9) 0.022(8) 0.026(5) 0.000(4) -0.005(4) 0.002(7)
O6A 0.021(8) 0.029(9) 0.032(6) 0.009(5) -0.006(5) 0.003(7)
O4A 0.026(8) 0.031(9) 0.030(5) 0.001(5) -0.005(5) 0.005(7)
O12A 0.036(7) 0.029(9) 0.027(5) 0.005(5) 0.001(4) 0.007(6)
O4 0.029(6) 0.035(6) 0.032(5) -0.004(5) 0.003(4) 0.000(4)
O3 0.028(6) 0.031(6) 0.024(5) -0.002(4) 0.005(4) 0.004(4)
O47A 0.033(8) 0.026(9) 0.024(5) 0.008(4) 0.004(4) -0.006(7)

loop_
_atom_type_symbol
_atom_type_description
_atom_type_scat_dispersion_real
_atom_type_scat_dispersion_imag
_atom_type_scat_source
C C 0.0033 0.0016 'International Tables Vol C Tables 4.2.6.8 and 6.1.1.4'
H H 0.0000 0.0000 'International Tables Vol C Tables 4.2.6.8 and 6.1.1.4'
Mo Mo -1.6832 0.6857 'International Tables Vol C Tables 4.2.6.8 and 6.1.1.4'
N N 0.0061 0.0033 'International Tables Vol C Tables 4.2.6.8 and 6.1.1.4'
O O 0.0106 0.0060 'International Tables Vol C Tables 4.2.6.8 and 6.1.1.4'
P P 0.1023 0.0942 'International Tables Vol C Tables 4.2.6.8 and 6.1.1.4'

loop_
_geom_angle_atom_site_label_1
_geom_angle_atom_site_label_2
_geom_angle_atom_site_label_3
_geom_angle
_geom_angle_site_symmetry_1
_geom_angle_site_symmetry_3
_geom_angle_publ_flag
O11 Mo2 O11 84.8(3) . 8_575 ?
O11 Mo2 O77 90.9(3) . . ?
O11 Mo2 O77 90.9(3) 8_575 8_575 ?
O11 Mo2 O77 64.5(3) . 8_575 ?
O11 Mo2 O77 64.5(3) 8_575 . ?
O22 Mo2 O11 86.9(2) 8_575 . ?
O22 Mo2 O11 87.0(2) . 8_575 ?
O22 Mo2 O11 156.9(3) . . ?
O22 Mo2 O11 156.9(3) 8_575 8_575 ?
O22 Mo2 O22 92.3(4) . 8_575 ?
O22 Mo2 O77 94.1(3) 8_575 . ?
O22 Mo2 O77 94.1(3) . 8_575 ?
O22 Mo2 O77 66.1(3) 8_575 8_575 ?
O22 Mo2 O77 66.1(3) . . ?
O25 Mo2 O11 101.0(3) . . ?
O25 Mo2 O11 101.0(3) . 8_575 ?
O25 Mo2 O22 101.7(3) . 8_575 ?
O25 Mo2 O22 101.7(3) . . ?
O25 Mo2 O77 160.59(19) . 8_575 ?
O25 Mo2 O77 160.58(19) . . ?
O77 Mo2 O77 38.6(4) 8_575 . ?
O4B Mo6 O12B 87.0(5) . . ?
O4B Mo6 O76 57.3(7) . . ?
O9 Mo6 O76 91.0(3) 8_575 . ?
O9 Mo6 O12A 86.1(4) 8_575 . ?
O11 Mo6 O4B 85.7(7) 8_575 . ?
O11 Mo6 O9 87.0(2) 8_575 8_575 ?
O11 Mo6 O12B 145.1(8) 8_575 . ?
O11 Mo6 O76 95.4(3) 8_575 . ?
O11 Mo6 O4A 99.2(6) 8_575 . ?
O11 Mo6 O12A 166.0(7) 8_575 . ?
O12B Mo6 O76 52.7(8) . . ?
O36 Mo6 O4B 113.8(9) . . ?
O36 Mo6 O9 99.7(3) . 8_575 ?
O36 Mo6 O11 102.1(3) . 8_575 ?
O36 Mo6 O12B 112.1(8) . . ?
O36 Mo6 O76 159.9(3) . . ?
O36 Mo6 O4A 92.8(10) . . ?
O36 Mo6 O12A 91.0(7) . . ?
O4A Mo6 O9 164.6(7) . 8_575 ?
O4A Mo6 O76 74.5(9) . . ?
O4A Mo6 O12A 84.8(5) . . ?
O12A Mo6 O76 72.6(7) . . ?
O8B Mo9 O79 56.5(8) . . ?
O8B Mo9 O47A 90.8(6) . 8_575 ?
O9 Mo9 O8B 146.3(10) . . ?
O9 Mo9 O22 87.7(2) . 8_575 ?
O9 Mo9 O79 93.9(3) . . ?
O9 Mo9 O8A 166.9(8) . . ?
O9 Mo9 O47A 95.8(5) . 8_575 ?
O22 Mo9 O79 93.3(3) 8_575 . ?
O22 Mo9 O8A 90.9(6) 8_575 . ?
O22 Mo9 O47A 166.5(7) 8_575 8_575 ?
O32 Mo9 O8B 111.5(9) . . ?
O32 Mo9 O9 101.4(3) . . ?
O32 Mo9 O22 101.2(3) . 8_575 ?
O32 Mo9 O47B 112.0(11) . 8_575 ?
O32 Mo9 O79 159.2(3) . . ?
O32 Mo9 O8A 91.6(8) . . ?
O32 Mo9 O47A 90.9(9) . 8_575 ?
O47B Mo9 O8B 87.1(5) 8_575 . ?
O47B Mo9 O9 87.1(6) 8_575 . ?
O47B Mo9 O79 54.4(9) 8_575 . ?
O47B Mo9 O47A 21.6(4) 8_575 8_575 ?
O8A Mo9 O79 73.2(7) . . ?
O47A Mo9 O79 73.5(8) 8_575 . ?
O47A Mo9 O8A 82.7(6) 8_575 . ?
O15 Mo14 O21 87.5(3) . . ?
O15 Mo14 O79 96.4(3) . 8_575 ?
O15 Mo14 O4 98.0(4) . 8_575 ?
O15 Mo14 O47A 167.6(8) . . ?
O16 Mo14 O15 101.9(3) . . ?
O16 Mo14 O21 102.0(3) . . ?
O16 Mo14 O47B 110.2(10) . . ?
O16 Mo14 O79 157.9(3) . 8_575 ?
O16 Mo14 O4 92.3(4) . 8_575 ?
O16 Mo14 O3 112.6(4) . 8_575 ?
O16 Mo14 O47A 90.5(8) . . ?
O21 Mo14 O79 91.0(3) . 8_575 ?
O21 Mo14 O47A 89.2(5) . . ?
O47B Mo14 O15 147.4(10) . . ?
O47B Mo14 O21 80.6(6) . . ?
O4 Mo14 O21 163.4(4) 8_575 . ?
O3 Mo14 O15 84.2(4) 8_575 . ?
O3 Mo14 O21 145.4(4) 8_575 . ?
O3 Mo14 O79 56.8(4) 8_575 8_575 ?
O3 Mo14 O4 22.5(3) 8_575 8_575 ?
O3 Mo14 O47A 91.8(5) 8_575 . ?
O47A Mo14 O79 71.7(8) . 8_575 ?
O1 Mo17 O6B 79.2(6) . . ?
O1 Mo17 O76 94.4(3) . . ?
O1 Mo17 O82 63.0(3) . . ?
O1 Mo17 O6A 92.9(7) . . ?
O1 Mo17 O12A 166.5(6) . . ?
O6B Mo17 O76 57.7(7) . . ?
O6B Mo17 O82 81.4(9) . . ?
O12B Mo17 O1 146.6(9) . . ?
O12B Mo17 O6B 88.0(5) . . ?
O12B Mo17 O21 86.6(5) . . ?
O12B Mo17 O76 53.3(8) . . ?
O12B Mo17 O82 84.8(9) . . ?
O21 Mo17 O1 87.5(3) . . ?
O21 Mo17 O6B 146.6(9) . . ?
O21 Mo17 O76 93.4(3) . . ?
O21 Mo17 O82 65.3(3) . . ?
O21 Mo17 O6A 167.0(7) . . ?
O21 Mo17 O12A 93.2(4) . . ?
O31 Mo17 O1 100.6(3) . . ?
O31 Mo17 O6B 111.4(8) . . ?
O31 Mo17 O12B 112.7(9) . . ?
O31 Mo17 O21 101.1(4) . . ?
O31 Mo17 O76 159.5(3) . . ?
O31 Mo17 O82 157.9(3) . . ?
O31 Mo17 O6A 91.6(8) . . ?
O31 Mo17 O12A 92.5(6) . . ?
O76 Mo17 O82 42.6(3) . . ?
O6A Mo17 O76 73.6(7) . . ?
O6A Mo17 O82 103.4(9) . . ?
O6A Mo17 O12A 83.5(6) . . ?
O12A Mo17 O76 72.1(6) . . ?
O12A Mo17 O82 105.1(6) . . ?
O8B Mo20 O8B 80.4(15) 8_575 . ?
O8B Mo20 O79 87.2(10) 8_575 . ?
O8B Mo20 O79 56.4(8) . . ?
O8B Mo20 O4 87.5(6) . . ?
O8B Mo20 O4 155.8(10) 8_575 . ?
O13 Mo20 O8B 113.2(10) . 8_575 ?
O13 Mo20 O8B 113.2(10) . . ?
O13 Mo20 O79 156.3(2) . 8_575 ?
O13 Mo20 O79 156.3(2) . . ?
O13 Mo20 O8A 94.0(8) . 8_575 ?
O13 Mo20 O8A 94.0(8) . . ?
O13 Mo20 O4 90.8(4) . . ?
O13 Mo20 O4 90.8(4) . 8_575 ?
O13 Mo20 O3 107.2(4) . . ?
O13 Mo20 O3 107.2(4) . 8_575 ?
O79 Mo20 O79 46.0(4) 8_575 . ?
O8A Mo20 O79 71.4(7) 8_575 8_575 ?
O8A Mo20 O79 71.4(7) . . ?
O8A Mo20 O79 107.6(8) 8_575 . ?
O8A Mo20 O79 107.6(8) . 8_575 ?
O8A Mo20 O8A 105.4(9) 8_575 . ?
O8A Mo20 O4 173.0(5) . 8_575 ?
O8A Mo20 O4 79.4(5) 8_575 8_575 ?
O4 Mo20 O79 102.4(4) 8_575 . ?
O4 Mo20 O79 68.7(3) . . ?
O3 Mo20 O79 82.9(4) . 8_575 ?
O3 Mo20 O79 82.9(4) 8_575 . ?
O3 Mo20 O79 55.9(4) . . ?
O3 Mo20 O79 55.9(4) 8_575 8_575 ?
O3 Mo20 O8A 153.0(6) 8_575 . ?
O3 Mo20 O8A 90.0(5) . . ?
O3 Mo20 O8A 90.0(5) 8_575 8_575 ?
O3 Mo20 O8A 153.0(6) . 8_575 ?
O3 Mo20 O4 20.1(4) 8_575 8_575 ?
O3 Mo20 O4 83.7(5) . 8_575 ?
O3 Mo20 O3 68.2(7) 8_575 . ?
O4B Mo21 O4B 71.1(17) 8_575 . ?
O4B Mo21 O76 83.6(10) 8_575 . ?
O4B Mo21 O76 55.7(7) . . ?
O6B Mo21 O4B 139.5(11) 8_575 . ?
O6B Mo21 O4B 92.7(5) . . ?
O6B Mo21 O76 86.5(9) 8_575 . ?
O6B Mo21 O76 57.4(6) . . ?
O7 Mo21 O4B 109.7(9) . . ?
O7 Mo21 O4B 109.7(9) . 8_575 ?
O7 Mo21 O6B 110.7(8) . . ?
O7 Mo21 O6B 110.7(8) . 8_575 ?
O7 Mo21 O76 157.0(2) . 8_575 ?
O7 Mo21 O76 157.0(2) . . ?
O7 Mo21 O6A 93.7(7) . . ?
O7 Mo21 O6A 93.7(7) . 8_575 ?
O7 Mo21 O4A 92.8(7) . . ?
O7 Mo21 O4A 92.8(7) . 8_575 ?
O76 Mo21 O76 45.7(4) . 8_575 ?
O6A Mo21 O76 69.7(6) . . ?
O6A Mo21 O76 105.8(7) . 8_575 ?
O6A Mo21 O76 69.7(6) 8_575 8_575 ?
O6A Mo21 O76 105.8(7) 8_575 . ?
O6A Mo21 O6A 105.3(11) . 8_575 ?
O6A Mo21 O4A 78.2(6) . . ?
O6A Mo21 O4A 172.4(8) 8_575 . ?
O6A Mo21 O4A 172.4(8) . 8_575 ?
O6A Mo21 O4A 78.2(6) 8_575 8_575 ?
O4A Mo21 O76 102.9(8) 8_575 . ?
O4A Mo21 O76 102.9(8) . 8_575 ?
O4A Mo21 O76 68.9(6) 8_575 8_575 ?
O4A Mo21 O76 68.9(6) . . ?
O4A Mo21 O4A 97.5(9) 8_575 . ?
O1 Mo23 O1 89.9(4) 8_575 . ?
O1 Mo23 O15 156.0(3) . 8_575 ?
O1 Mo23 O15 87.9(3) 8_575 8_575 ?
O1 Mo23 O15 156.0(3) 8_575 . ?
O1 Mo23 O15 87.9(3) . . ?
O1 Mo23 O82 92.3(3) . 8_575 ?
O1 Mo23 O82 92.3(3) 8_575 . ?
O1 Mo23 O82 65.4(3) 8_575 8_575 ?
O1 Mo23 O82 65.4(3) . . ?
O2 Mo23 O1 102.5(3) . . ?
O2 Mo23 O1 102.5(3) . 8_575 ?
O2 Mo23 O15 101.3(3) . 8_575 ?
O2 Mo23 O15 101.3(3) . . ?
O2 Mo23 O82 161.1(2) . . ?
O2 Mo23 O82 161.1(2) . 8_575 ?
O15 Mo23 O15 84.4(3) 8_575 . ?
O15 Mo23 O82 90.8(3) . 8_575 ?
O15 Mo23 O82 65.2(3) . . ?
O15 Mo23 O82 90.8(3) 8_575 . ?
O15 Mo23 O82 65.2(3) 8_575 8_575 ?
O82 Mo23 O82 37.7(4) . 8_575 ?
O76 P1 O76 75.7(6) 8_575 . ?
O77 P1 O76 69.9(4) 8_575 8_575 ?
O77 P1 O76 109.3(4) . 8_575 ?
O77 P1 O76 109.3(4) 8_575 . ?
O77 P1 O76 69.9(4) . . ?
O77 P1 O77 66.6(6) 8_575 . ?
O77 P1 O79 109.5(4) . . ?
O77 P1 O79 70.2(4) . 8_575 ?
O77 P1 O79 70.2(4) 8_575 . ?
O77 P1 O79 109.5(4) 8_575 8_575 ?
O77 P1 O82 178.6(5) 8_575 . ?
O77 P1 O82 114.7(4) 8_575 8_575 ?
O77 P1 O82 178.6(4) . 8_575 ?
O77 P1 O82 114.7(4) . . ?
O79 P1 O76 179.4(4) . . ?
O79 P1 O76 104.4(4) . 8_575 ?
O79 P1 O76 104.4(4) 8_575 . ?
O79 P1 O76 179.4(4) 8_575 8_575 ?
O79 P1 O79 75.6(6) . 8_575 ?
O82 P1 O76 109.3(4) 8_575 . ?
O82 P1 O76 71.4(4) 8_575 8_575 ?
O82 P1 O76 109.3(4) . 8_575 ?
O82 P1 O76 71.4(4) . . ?
O82 P1 O79 71.3(4) 8_575 . ?
O82 P1 O79 71.3(4) . 8_575 ?
O82 P1 O79 109.2(4) 8_575 8_575 ?
O82 P1 O79 109.2(4) . . ?
O82 P1 O82 63.9(6) 8_575 . ?
Mo23 O1 Mo17 139.3(4) . . ?
Mo21 O4B Mo6 148.7(6) . . ?
Mo21 O6B Mo17 147.1(6) . . ?
Mo20 O8B Mo9 149.9(8) . . ?
Mo9 O9 Mo6 139.1(3) . 8_575 ?
Mo6 O11 Mo2 139.9(4) 8_575 . ?
Mo17 O12B Mo6 153.6(10) . . ?
Mo14 O15 Mo23 138.9(4) . . ?
Mo17 O21 Mo14 139.9(4) . . ?
Mo2 O22 Mo9 138.8(4) . 8_575 ?
Mo9 O47B Mo14 152.6(11) 8_575 . ?
Mo6 O76 Mo17 95.3(3) . . ?
Mo6 O76 Mo21 92.5(3) . . ?
Mo17 O76 Mo21 92.3(3) . . ?
P1 O76 Mo6 125.2(4) . . ?
P1 O76 Mo17 123.8(4) . . ?
P1 O76 Mo21 119.2(5) . . ?
P1 O76 O77 52.1(4) . . ?
P1 O76 O82 52.0(4) . . ?
O77 O76 Mo6 73.2(4) . . ?
O77 O76 Mo17 135.4(5) . . ?
O77 O76 Mo21 130.2(5) . . ?
O77 O76 O82 89.4(5) . . ?
O82 O76 Mo6 139.8(5) . . ?
O82 O76 Mo17 71.8(4) . . ?
O82 O76 Mo21 125.1(5) . . ?
P1 O77 Mo2 127.3(4) . . ?
P1 O77 O76 58.0(4) . . ?
P1 O77 O77 56.7(3) . 8_575 ?
P1 O77 O79 57.8(4) . 8_575 ?
O76 O77 Mo2 135.4(5) . . ?
O76 O77 O79 90.9(5) . 8_575 ?
O77 O77 Mo2 70.71(19) 8_575 . ?
O77 O77 O76 95.3(4) 8_575 . ?
O77 O77 O79 95.3(4) 8_575 8_575 ?
O79 O77 Mo2 131.3(5) 8_575 . ?
Mo9 O79 Mo14 94.6(3) . 8_575 ?
Mo9 O79 Mo20 92.6(3) . . ?
Mo14 O79 Mo20 93.3(3) 8_575 . ?
P1 O79 Mo9 124.9(4) . . ?
P1 O79 Mo14 124.0(4) . 8_575 ?
P1 O79 Mo20 119.2(5) . . ?
P1 O79 O77 52.0(4) . 8_575 ?
P1 O79 O82 52.0(4) . 8_575 ?
O77 O79 Mo9 72.9(4) 8_575 . ?
O77 O79 Mo14 138.4(5) 8_575 8_575 ?
O77 O79 Mo20 126.0(5) 8_575 . ?
O77 O79 O82 89.3(5) 8_575 8_575 ?
O82 O79 Mo9 135.6(5) 8_575 . ?
O82 O79 Mo14 72.0(4) 8_575 8_575 ?
O82 O79 Mo20 129.4(5) 8_575 . ?
Mo23 O82 Mo17 91.5(3) . . ?
P1 O82 Mo17 122.2(4) . . ?
P1 O82 Mo23 129.2(5) . . ?
P1 O82 O76 56.7(4) . . ?
P1 O82 O79 56.7(4) . 8_575 ?
P1 O82 O82 58.0(3) . 8_575 ?
O76 O82 Mo17 65.6(4) . . ?
O76 O82 Mo23 133.4(5) . . ?
O79 O82 Mo17 123.2(5) 8_575 . ?
O79 O82 Mo23 136.2(5) 8_575 . ?
O79 O82 O76 88.3(5) 8_575 . ?
O82 O82 Mo17 134.28(18) 8_575 . ?
O82 O82 Mo23 71.16(19) 8_575 . ?
O82 O82 O76 95.8(4) 8_575 . ?
O82 O82 O79 95.7(4) 8_575 8_575 ?
C32 N12 C46 119.2(11) . . ?
C32 C14 H14 120.0 . . ?
C32 C14 C40 120.1(11) . . ?
C40 C14 H14 120.0 . . ?
N12 C32 H32 119.0 . . ?
C14 C32 N12 122.1(11) . . ?
C14 C32 H32 119.0 . . ?
C40 C37 H37 118.7 . . ?
C46 C37 H37 118.7 . . ?
C46 C37 C40 122.6(13) . . ?
C14 C40 H40 121.2 . . ?
C37 C40 C14 117.6(12) . . ?
C37 C40 H40 121.2 . . ?
N12 C46 H46 120.8 . . ?
C37 C46 N12 118.4(12) . . ?
C37 C46 H46 120.8 . . ?
N1 C20 H20 120.0 . . ?
C3 C20 H20 120.0 . . ?
C3 C20 N1 120.1(8) . . ?
C20 N1 H1 119.3 . . ?
C17 N1 C20 121.4(9) . . ?
C17 N1 H1 119.3 . . ?
C20 C3 H3 120.6 . . ?
C20 C3 C28 118.8(8) . . ?
C28 C3 H3 120.6 . . ?
C17 C6 H6 120.5 . . ?
C28 C6 H6 120.5 . . ?
C28 C6 C17 119.0(8) . . ?
N1 C17 C6 119.6(8) . . ?
N1 C17 H17 120.2 . . ?
C6 C17 H17 120.2 . . ?
C3 C28 H28 119.5 . . ?
C6 C28 C3 121.0(9) . . ?
C6 C28 H28 119.5 . . ?
Mo9 O8A Mo20 122.2(14) . . ?
Mo17 O6A Mo21 123.4(13) . . ?
Mo6 O4A Mo21 123.6(15) . . ?
Mo6 O12A Mo17 119.8(12) . . ?
Mo14 O4 Mo20 124.8(6) 8_575 . ?
Mo20 O3 Mo14 147.1(6) . 8_575 ?
Mo9 O47A Mo14 120.1(15) 8_575 . ?

loop_
_geom_bond_atom_site_label_1
_geom_bond_atom_site_label_2
_geom_bond_distance
_geom_bond_site_symmetry_2
_geom_bond_publ_flag
Mo2 O11 1.932(5) . ?
Mo2 O11 1.932(5) 8_575 ?
Mo2 O22 1.861(5) . ?
Mo2 O22 1.861(5) 8_575 ?
Mo2 O25 1.652(7) . ?
Mo2 O77 2.441(8) 8_575 ?
Mo2 O77 2.441(8) . ?
Mo6 O4B 1.869(12) . ?
Mo6 O9 1.944(5) 8_575 ?
Mo6 O11 1.854(6) 8_575 ?
Mo6 O12B 1.898(10) . ?
Mo6 O36 1.644(6) . ?
Mo6 O76 2.397(8) . ?
Mo6 O4A 1.889(13) . ?
Mo6 O12A 2.047(13) . ?
Mo9 O8B 1.921(10) . ?
Mo9 O9 1.860(6) . ?
Mo9 O22 1.929(6) 8_575 ?
Mo9 O32 1.651(5) . ?
Mo9 O47B 1.812(10) 8_575 ?
Mo9 O79 2.405(8) . ?
Mo9 O8A 2.006(15) . ?
Mo9 O47A 1.999(17) 8_575 ?
Mo14 O15 1.873(6) . ?
Mo14 O16 1.613(5) . ?
Mo14 O21 1.915(6) . ?
Mo14 O47B 1.839(12) . ?
Mo14 O79 2.419(8) 8_575 ?
Mo14 O4 1.907(10) 8_575 ?
Mo14 O3 1.870(11) 8_575 ?
Mo14 O47A 2.094(18) . ?
Mo17 O1 1.928(6) . ?
Mo17 O6B 1.937(12) . ?
Mo17 O12B 1.751(11) . ?
Mo17 O21 1.869(6) . ?
Mo17 O31 1.651(6) . ?
Mo17 O76 2.411(8) . ?
Mo17 O82 2.516(8) . ?
Mo17 O6A 1.940(14) . ?
Mo17 O12A 2.059(18) . ?
Mo20 O8B 1.732(13) . ?
Mo20 O8B 1.732(13) 8_575 ?
Mo20 O13 1.659(8) . ?
Mo20 O79 2.475(8) 8_575 ?
Mo20 O79 2.475(8) . ?
Mo20 O8A 2.024(19) . ?
Mo20 O8A 2.024(19) 8_575 ?
Mo20 O4 2.108(11) 8_575 ?
Mo20 O4 2.108(11) . ?
Mo20 O3 1.841(11) 8_575 ?
Mo20 O3 1.841(11) . ?
Mo21 O4B 1.799(13) . ?
Mo21 O4B 1.798(13) 8_575 ?
Mo21 O6B 1.750(14) 8_575 ?
Mo21 O6B 1.750(14) . ?
Mo21 O7 1.652(7) . ?
Mo21 O76 2.493(8) 8_575 ?
Mo21 O76 2.493(8) . ?
Mo21 O6A 2.076(18) 8_575 ?
Mo21 O6A 2.076(18) . ?
Mo21 O4A 2.12(2) 8_575 ?
Mo21 O4A 2.12(2) . ?
Mo23 O1 1.859(5) 8_575 ?
Mo23 O1 1.859(5) . ?
Mo23 O2 1.645(8) . ?
Mo23 O15 1.924(5) . ?
Mo23 O15 1.924(5) 8_575 ?
Mo23 O82 2.441(8) 8_575 ?
Mo23 O82 2.441(8) . ?
P1 O76 1.579(9) . ?
P1 O76 1.579(9) 8_575 ?
P1 O77 1.468(8) . ?
P1 O77 1.468(8) 8_575 ?
P1 O79 1.578(8) 8_575 ?
P1 O79 1.578(8) . ?
P1 O82 1.489(8) 8_575 ?
P1 O82 1.489(8) . ?
O76 O77 1.748(12) . ?
O76 O82 1.792(11) . ?
O77 O77 1.613(16) 8_575 ?
O77 O79 1.754(11) 8_575 ?
O79 O82 1.789(11) 8_575 ?
O82 O82 1.576(16) 8_575 ?
N12 C32 1.351(15) . ?
N12 C46 1.355(18) . ?
C14 H14 0.9300 . ?
C14 C32 1.311(15) . ?
C14 C40 1.368(19) . ?
C32 H32 0.9300 . ?
C37 H37 0.9300 . ?
C37 C40 1.35(2) . ?
C37 C46 1.342(19) . ?
C40 H40 0.9300 . ?
C46 H46 0.9300 . ?
C20 H20 0.9300 . ?
C20 N1 1.353(12) . ?
C20 C3 1.347(13) . ?
N1 H1 0.8600 . ?
N1 C17 1.331(11) . ?
C3 H3 0.9300 . ?
C3 C28 1.371(13) . ?
C6 H6 0.9300 . ?
C6 C17 1.375(13) . ?
C6 C28 1.350(13) . ?
C17 H17 0.9300 . ?
C28 H28 0.9300 . ?
O5 O6 1.26(12) . ?

loop_
_geom_torsion_atom_site_label_1
_geom_torsion_atom_site_label_2
_geom_torsion_atom_site_label_3
_geom_torsion_atom_site_label_4
_geom_torsion
_geom_torsion_site_symmetry_1
_geom_torsion_site_symmetry_2
_geom_torsion_site_symmetry_3
_geom_torsion_site_symmetry_4
_geom_torsion_publ_flag
Mo6 O76 O77 Mo2 64.7(6) . . . . ?
Mo6 O76 O77 P1 177.4(4) . . . . ?
Mo6 O76 O77 O77 132.51(15) . . . 8_575 ?
Mo6 O76 O77 O79 -132.1(4) . . . 8_575 ?
Mo6 O76 O82 Mo17 -76.3(7) . . . . ?
Mo6 O76 O82 Mo23 -143.3(6) . . . . ?
Mo6 O76 O82 P1 102.0(8) . . . . ?
Mo6 O76 O82 O79 51.7(9) . . . 8_575 ?
Mo6 O76 O82 O82 147.3(7) . . . 8_575 ?
Mo17 O76 O77 Mo2 145.0(5) . . . . ?
Mo17 O76 O77 P1 -102.3(7) . . . . ?
Mo17 O76 O77 O77 -147.2(6) . . . 8_575 ?
Mo17 O76 O77 O79 -51.9(8) . . . 8_575 ?
Mo17 O76 O82 Mo23 -67.0(6) . . . . ?
Mo17 O76 O82 P1 178.3(4) . . . . ?
Mo17 O76 O82 O79 128.0(4) . . . 8_575 ?
Mo17 O76 O82 O82 -136.45(15) . . . 8_575 ?
Mo21 O76 O77 Mo2 -13.9(11) . . . . ?
Mo21 O76 O77 P1 98.8(6) . . . . ?
Mo21 O76 O77 O77 53.9(6) . . . 8_575 ?
Mo21 O76 O77 O79 149.2(6) . . . 8_575 ?
Mo21 O76 O82 Mo17 79.7(5) . . . . ?
Mo21 O76 O82 Mo23 12.7(10) . . . . ?
Mo21 O76 O82 P1 -102.0(6) . . . . ?
Mo21 O76 O82 O79 -152.3(5) . . . 8_575 ?
Mo21 O76 O82 O82 -56.7(5) . . . 8_575 ?
P1 O76 O77 Mo2 -112.7(7) . . . . ?
P1 O76 O77 O77 -44.9(3) . . . 8_575 ?
P1 O76 O77 O79 50.5(4) . . . 8_575 ?
P1 O76 O82 Mo17 -178.3(4) . . . . ?
P1 O76 O82 Mo23 114.7(7) . . . . ?
P1 O76 O82 O79 -50.3(4) . . . 8_575 ?
P1 O76 O82 O82 45.3(3) . . . 8_575 ?
O1 Mo17 O12B Mo6 -49(4) . . . . ?
O1 Mo17 O21 Mo14 -53.3(7) . . . . ?
O1 Mo23 O1 Mo17 102.9(5) 8_575 . . . ?
O2 Mo23 O1 Mo17 -154.3(5) . . . . ?
O4B Mo6 O12B Mo17 -17(3) . . . . ?
O4B Mo21 O4B Mo6 127(3) 8_575 . . . ?
O4B Mo21 O6B Mo17 16(3) . . . . ?
O4B Mo21 O6B Mo17 -48(4) 8_575 . . . ?
O6B Mo17 O12B Mo6 18(3) . . . . ?
O6B Mo17 O21 Mo14 12.6(12) . . . . ?
O6B Mo21 O4B Mo6 -15(4) . . . . ?
O6B Mo21 O4B Mo6 56(5) 8_575 . . . ?
O6B Mo21 O6B Mo17 -125(3) 8_575 . . . ?
O7 Mo21 O4B Mo6 -128(3) . . . . ?
O7 Mo21 O6B Mo17 128(3) . . . . ?
O8B Mo9 O9 Mo6 -13.7(10) . . . 8_575 ?
O8B Mo20 O8B Mo9 122(3) 8_575 . . . ?
O9 Mo6 O4B Mo21 -54(4) 8_575 . . . ?
O9 Mo6 O12B Mo17 131(3) 8_575 . . . ?
O9 Mo6 O4A Mo21 27(4) 8_575 . . . ?
O11 Mo2 O22 Mo9 -54.6(6) 8_575 . . 8_575 ?
O11 Mo2 O22 Mo9 14.7(10) . . . 8_575 ?
O11 Mo6 O4B Mo21 -132(4) 8_575 . . . ?
O11 Mo6 O12B Mo17 61(3) 8_575 . . . ?
O11 Mo6 O4A Mo21 -86.0(9) 8_575 . . . ?
O12B Mo6 O4B Mo21 14(4) . . . . ?
O12B Mo17 O21 Mo14 93.9(11) . . . . ?
O13 Mo20 O8B Mo9 -127(3) . . . . ?
O13 Mo20 O3 Mo14 127.9(12) . . . 8_575 ?
O15 Mo14 O47B Mo9 58(4) . . . 8_575 ?
O15 Mo23 O1 Mo17 -53.2(5) . . . . ?
O15 Mo23 O1 Mo17 18.1(10) 8_575 . . . ?
O16 Mo14 O15 Mo23 -154.8(5) . . . . ?
O16 Mo14 O47B Mo9 -132(4) . . . 8_575 ?
O21 Mo14 O15 Mo23 -53.1(5) . . . . ?
O21 Mo14 O47B Mo9 128(4) . . . 8_575 ?
O21 Mo17 O12B Mo6 -129(3) . . . . ?
O22 Mo2 O22 Mo9 102.3(4) 8_575 . . 8_575 ?
O22 Mo9 O9 Mo6 53.1(6) 8_575 . . 8_575 ?
O25 Mo2 O22 Mo9 -155.2(5) . . . 8_575 ?
O31 Mo17 O12B Mo6 130(3) . . . . ?
O31 Mo17 O21 Mo14 -153.6(7) . . . . ?
O32 Mo9 O9 Mo6 154.0(6) . . . 8_575 ?
O36 Mo6 O4B Mo21 127(3) . . . . ?
O36 Mo6 O12B Mo17 -132(3) . . . . ?
O36 Mo6 O4A Mo21 171.3(9) . . . . ?
O47B Mo9 O9 Mo6 -94.1(11) 8_575 . . 8_575 ?
O47B Mo14 O15 Mo23 15.2(10) . . . . ?
O76 Mo6 O4B Mo21 -32(3) . . . . ?
O76 Mo6 O12B Mo17 33(3) . . . . ?
O76 Mo6 O4A Mo21 7.1(8) . . . . ?
O76 Mo17 O12B Mo6 -32(3) . . . . ?
O76 Mo17 O21 Mo14 41.0(7) . . . . ?
O76 Mo21 O4B Mo6 71(4) 8_575 . . . ?
O76 Mo21 O4B Mo6 32(3) . . . . ?
O76 Mo21 O6B Mo17 -67(3) 8_575 . . . ?
O76 Mo21 O6B Mo17 -30(3) . . . . ?
O76 P1 O76 Mo6 114.1(4) 8_575 . . . ?
O76 P1 O76 Mo17 -118.4(4) 8_575 . . . ?
O76 P1 O76 Mo21 -3.0(6) 8_575 . . . ?
O76 P1 O76 O77 117.1(4) 8_575 . . . ?
O76 P1 O76 O82 -116.5(4) 8_575 . . . ?
O76 P1 O77 Mo2 59.5(6) 8_575 . . . ?
O76 P1 O77 Mo2 125.5(6) . . . . ?
O76 P1 O77 O76 -66.0(6) 8_575 . . . ?
O76 P1 O77 O77 56.8(4) 8_575 . . 8_575 ?
O76 P1 O77 O77 122.7(4) . . . 8_575 ?
O76 P1 O77 O79 179.6(5) 8_575 . . 8_575 ?
O76 P1 O77 O79 -114.4(5) . . . 8_575 ?
O76 P1 O79 Mo9 -59.9(6) 8_575 . . . ?
O76 P1 O79 Mo14 66.2(6) 8_575 . . 8_575 ?
O76 P1 O79 Mo20 -176.7(4) 8_575 . . . ?
O76 P1 O79 O77 -62.0(5) 8_575 . . 8_575 ?
O76 P1 O79 O82 64.2(5) 8_575 . . 8_575 ?
O76 P1 O82 Mo17 68.6(6) 8_575 . . . ?
O76 P1 O82 Mo17 1.9(4) . . . . ?
O76 P1 O82 Mo23 -54.9(6) 8_575 . . . ?
O76 P1 O82 Mo23 -121.7(6) . . . . ?
O76 P1 O82 O76 66.8(6) 8_575 . . . ?
O76 P1 O82 O79 179.7(5) 8_575 . . 8_575 ?
O76 P1 O82 O79 113.0(5) . . . 8_575 ?
O76 P1 O82 O82 -56.8(4) 8_575 . . 8_575 ?
O76 P1 O82 O82 -123.5(4) . . . 8_575 ?
O77 Mo2 O22 Mo9 36.1(6) 8_575 . . 8_575 ?
O77 Mo2 O22 Mo9 8.9(5) . . . 8_575 ?
O77 P1 O76 Mo6 -3.0(5) . . . . ?
O77 P1 O76 Mo6 51.8(6) 8_575 . . . ?
O77 P1 O76 Mo17 124.4(6) . . . . ?
O77 P1 O76 Mo17 179.3(5) 8_575 . . . ?
O77 P1 O76 Mo21 -120.1(5) . . . . ?
O77 P1 O76 Mo21 -65.2(6) 8_575 . . . ?
O77 P1 O76 O77 54.9(6) 8_575 . . . ?
O77 P1 O76 O82 126.4(5) . . . . ?
O77 P1 O76 O82 -178.7(5) 8_575 . . . ?
O77 P1 O77 Mo2 2.7(7) 8_575 . . . ?
O77 P1 O77 O76 -122.7(4) 8_575 . . . ?
O77 P1 O77 O79 122.9(4) 8_575 . . 8_575 ?
O77 P1 O79 Mo9 57.0(6) . . . . ?
O77 P1 O79 Mo9 2.1(5) 8_575 . . . ?
O77 P1 O79 Mo14 -176.9(5) . . . 8_575 ?
O77 P1 O79 Mo14 128.2(6) 8_575 . . 8_575 ?
O77 P1 O79 Mo20 -114.7(5) 8_575 . . . ?
O77 P1 O79 Mo20 -59.8(5) . . . . ?
O77 P1 O79 O77 54.9(6) . . . 8_575 ?
O77 P1 O79 O82 -178.9(5) . . . 8_575 ?
O77 P1 O79 O82 126.2(5) 8_575 . . 8_575 ?
O77 P1 O82 Mo17 -54.4(6) . . . . ?
O77 P1 O82 Mo23 -178.0(5) . . . . ?
O77 P1 O82 O76 -56.3(5) . . . . ?
O77 P1 O82 O79 56.7(5) . . . 8_575 ?
O77 P1 O82 O82 -179.9(5) . . . 8_575 ?
O77 O76 O82 Mo17 -138.8(5) . . . . ?
O77 O76 O82 Mo23 154.2(6) . . . . ?
O77 O76 O82 P1 39.4(4) . . . . ?
O77 O76 O82 O79 -10.9(5) . . . 8_575 ?
O77 O76 O82 O82 84.7(4) . . . 8_575 ?
O79 Mo9 O9 Mo6 -40.1(6) . . . 8_575 ?
O79 Mo14 O15 Mo23 37.6(5) 8_575 . . . ?
O79 Mo14 O47B Mo9 30(3) 8_575 . . 8_575 ?
O79 Mo20 O8B Mo9 65(4) 8_575 . . . ?
O79 Mo20 O8B Mo9 29(3) . . . . ?
O79 Mo20 O3 Mo14 -74.1(12) 8_575 . . 8_575 ?
O79 Mo20 O3 Mo14 -33.7(10) . . . 8_575 ?
O79 P1 O76 Mo6 -65.2(6) 8_575 . . . ?
O79 P1 O76 Mo17 62.2(6) 8_575 . . . ?
O79 P1 O76 Mo21 177.7(4) 8_575 . . . ?
O79 P1 O76 O77 -62.2(5) 8_575 . . . ?
O79 P1 O76 O82 64.2(5) 8_575 . . . ?
O79 P1 O77 Mo2 -120.1(6) 8_575 . . . ?
O79 P1 O77 Mo2 -54.2(6) . . . . ?
O79 P1 O77 O76 114.4(5) 8_575 . . . ?
O79 P1 O77 O76 -179.7(5) . . . . ?
O79 P1 O77 O77 -122.9(4) 8_575 . . 8_575 ?
O79 P1 O77 O77 -57.0(4) . . . 8_575 ?
O79 P1 O77 O79 65.9(6) . . . 8_575 ?
O79 P1 O79 Mo9 119.5(4) 8_575 . . . ?
O79 P1 O79 Mo14 -114.5(4) 8_575 . . 8_575 ?
O79 P1 O79 Mo20 2.6(6) 8_575 . . . ?
O79 P1 O79 O77 117.4(4) 8_575 . . 8_575 ?
O79 P1 O79 O82 -116.4(4) 8_575 . . 8_575 ?
O79 P1 O82 Mo17 -111.1(6) 8_575 . . . ?
O79 P1 O82 Mo17 -177.8(4) . . . . ?
O79 P1 O82 Mo23 125.3(6) 8_575 . . . ?
O79 P1 O82 Mo23 58.6(6) . . . . ?
O79 P1 O82 O76 -113.0(5) 8_575 . . . ?
O79 P1 O82 O76 -179.7(5) . . . . ?
O79 P1 O82 O79 -66.7(6) . . . 8_575 ?
O79 P1 O82 O82 56.8(4) . . . 8_575 ?
O79 P1 O82 O82 123.5(4) 8_575 . . 8_575 ?
O82 Mo17 O12B Mo6 -64(3) . . . . ?
O82 Mo17 O21 Mo14 8.0(6) . . . . ?
O82 Mo23 O1 Mo17 10.3(5) . . . . ?
O82 Mo23 O1 Mo17 37.5(5) 8_575 . . . ?
O82 P1 O76 Mo6 178.1(5) 8_575 . . . ?
O82 P1 O76 Mo6 -129.4(6) . . . . ?
O82 P1 O76 Mo17 -2.0(5) . . . . ?
O82 P1 O76 Mo17 -54.5(6) 8_575 . . . ?
O82 P1 O76 Mo21 61.0(5) 8_575 . . . ?
O82 P1 O76 Mo21 113.5(5) . . . . ?
O82 P1 O76 O77 -126.4(5) . . . . ?
O82 P1 O76 O77 -178.9(5) 8_575 . . . ?
O82 P1 O76 O82 -52.5(6) 8_575 . . . ?
O82 P1 O77 Mo2 -177.4(5) . . . . ?
O82 P1 O77 O76 57.1(5) . . . . ?
O82 P1 O77 O77 179.9(5) . . . 8_575 ?
O82 P1 O77 O79 -57.3(5) . . . 8_575 ?
O82 P1 O79 Mo9 -176.6(5) . . . . ?
O82 P1 O79 Mo9 -124.1(6) 8_575 . . . ?
O82 P1 O79 Mo14 1.9(5) 8_575 . . 8_575 ?
O82 P1 O79 Mo14 -50.6(6) . . . 8_575 ?
O82 P1 O79 Mo20 66.6(5) . . . . ?
O82 P1 O79 Mo20 119.0(5) 8_575 . . . ?
O82 P1 O79 O77 -126.2(5) 8_575 . . 8_575 ?
O82 P1 O79 O77 -178.7(5) . . . 8_575 ?
O82 P1 O79 O82 -52.5(6) . . . 8_575 ?
O82 P1 O82 Mo17 125.4(3) 8_575 . . . ?
O82 P1 O82 Mo23 1.9(7) 8_575 . . . ?
O82 P1 O82 O76 123.5(4) 8_575 . . . ?
O82 P1 O82 O79 -123.5(4) 8_575 . . 8_575 ?
O82 O76 O77 Mo2 -152.0(6) . . . . ?
O82 O76 O77 P1 -39.4(4) . . . . ?
O82 O76 O77 O77 -84.3(4) . . . 8_575 ?
O82 O76 O77 O79 11.1(5) . . . 8_575 ?
C32 N12 C46 C37 -2(2) . . . . ?
C32 C14 C40 C37 3(2) . . . . ?
C40 C14 C32 N12 -2(2) . . . . ?
C40 C37 C46 N12 3(2) . . . . ?
C46 N12 C32 C14 1(2) . . . . ?
C46 C37 C40 C14 -3(2) . . . . ?
C20 N1 C17 C6 1.2(15) . . . . ?
C20 C3 C28 C6 0.4(16) . . . . ?
N1 C20 C3 C28 -1.5(15) . . . . ?
C3 C20 N1 C17 0.7(15) . . . . ?
C17 C6 C28 C3 1.4(17) . . . . ?
C28 C6 C17 N1 -2.2(15) . . . . ?
O8A Mo9 O9 Mo6 -31(3) . . . 8_575 ?
O8A Mo20 O3 Mo14 33.7(14) . . . 8_575 ?
O8A Mo20 O3 Mo14 -92(2) 8_575 . . 8_575 ?
O6A Mo17 O21 Mo14 39(3) . . . . ?
O12A Mo6 O4A Mo21 80.5(11) . . . . ?
O12A Mo17 O21 Mo14 113.2(9) . . . . ?
O4 Mo14 O15 Mo23 111.2(6) 8_575 . . . ?
O4 Mo14 O47B Mo9 -41(4) 8_575 . . 8_575 ?
O4 Mo20 O8B Mo9 -37(3) . . . . ?
O4 Mo20 O8B Mo9 60(4) 8_575 . . . ?
O3 Mo14 O15 Mo23 93.3(6) 8_575 . . . ?
O3 Mo20 O3 Mo14 -130.1(11) 8_575 . . 8_575 ?
O47A Mo9 O9 Mo6 -113.9(10) 8_575 . . 8_575 ?
O47A Mo14 O15 Mo23 21(2) . . . . ?
